data_8103105
loop_
_publ_author_name
'Xiaolei Zhao'
'Lei Yang'
'Guanghua Li'

_publ_section_title
;
 Crystal structure of 4,4'-bipyridinium 5-chlorosalicylate,
 [C10H9N2][C7H4ClO3]
;
_journal_issue 1
_journal_name_full 'Zeitschrift f\"ur Kristallographie - New Crystal Structures'
_journal_page_first 105
_journal_volume 226
_journal_year 2011
_chemical_formula_sum 'C17 H13 Cl N2 O3'
_chemical_formula_weight 328.74
_space_group_IT_number 33
_symmetry_cell_setting orthorhombic
_symmetry_space_group_name_Hall 'P 2c -2n'
_symmetry_space_group_name_H-M 'P n a 21'
_atom_sites_solution_hydrogens geom
_atom_sites_solution_primary direct
_atom_sites_solution_secondary difmap
_audit_creation_method SHELXL-97
_audit_update_record
;
2010-11-17 # Formatted by publCIF
;
_cell_angle_alpha 90.00
_cell_angle_beta 90.00
_cell_angle_gamma 90.00
_cell_formula_units_Z 4
_cell_length_a 16.939(4)
_cell_length_b 22.884(5)
_cell_length_c 3.8661(9)
_cell_measurement_temperature 296(2)
_cell_volume 1498.6(6)
_computing_structure_refinement 'SHELXL-97 (Sheldrick, 1997)'
_computing_structure_solution 'SHELXS-97 (Sheldrick, 1990)'
_diffrn_ambient_temperature 296(2)
_diffrn_measured_fraction_theta_full 1.000
_diffrn_measured_fraction_theta_max 1.000
_diffrn_radiation_monochromator graphite
_diffrn_radiation_source 'fine-focus sealed tube'
_diffrn_radiation_type MoK\a
_diffrn_radiation_wavelength 0.71073
_diffrn_reflns_av_R_equivalents 0.0381
_diffrn_reflns_av_sigmaI/netI 0.0458
_diffrn_reflns_limit_h_max 20
_diffrn_reflns_limit_h_min -17
_diffrn_reflns_limit_k_max 28
_diffrn_reflns_limit_k_min -24
_diffrn_reflns_limit_l_max 4
_diffrn_reflns_limit_l_min -4
_diffrn_reflns_number 7972
_diffrn_reflns_theta_full 26.00
_diffrn_reflns_theta_max 26.00
_diffrn_reflns_theta_min 1.50
_exptl_absorpt_coefficient_mu 0.272
_exptl_absorpt_correction_T_max 0.9578
_exptl_absorpt_correction_T_min 0.9278
_exptl_absorpt_correction_type multi-scan
_exptl_crystal_colour yellow
_exptl_crystal_density_diffrn 1.457
_exptl_crystal_density_method 'not measured'
_exptl_crystal_description block
_exptl_crystal_F_000 680
_exptl_crystal_size_max 0.28
_exptl_crystal_size_mid 0.21
_exptl_crystal_size_min 0.16
_refine_diff_density_max 0.156
_refine_diff_density_min -0.236
_refine_diff_density_rms 0.035
_refine_ls_abs_structure_details 'Flack H D (1983), Acta Cryst. A39, 876-881'
_refine_ls_abs_structure_Flack 0.0(3)
_refine_ls_extinction_method none
_refine_ls_goodness_of_fit_ref 1.014
_refine_ls_hydrogen_treatment mixed
_refine_ls_matrix_type full
_refine_ls_number_parameters 213
_refine_ls_number_reflns 2940
_refine_ls_number_restraints 2
_refine_ls_restrained_S_all 1.014
_refine_ls_R_factor_all 0.0604
_refine_ls_R_factor_gt 0.0399
_refine_ls_shift/su_max 0.000
_refine_ls_shift/su_mean 0.000
_refine_ls_structure_factor_coef Fsqd
_refine_ls_weighting_details 'calc w=1/[\s^2^(Fo^2^)+(0.0451P)^2^+0.0000P] where P=(Fo^2^+2Fc^2^)/3'
_refine_ls_weighting_scheme calc
_refine_ls_wR_factor_gt 0.0862
_refine_ls_wR_factor_ref 0.0937
_reflns_number_gt 2218
_reflns_number_total 2940
_reflns_threshold_expression >2sigma(I)
_cod_data_source_file 1267-3302.cff
_cod_data_source_block 1
_cod_original_sg_symbol_H-M Pna21
_cod_database_code 8103105

loop_
_symmetry_equiv_pos_as_xyz
'x, y, z'
'-x, -y, z+1/2'
'-x+1/2, y+1/2, z+1/2'
'x+1/2, -y+1/2, z'

loop_
_atom_site_label
_atom_site_type_symbol
_atom_site_fract_x
_atom_site_fract_y
_atom_site_fract_z
_atom_site_U_iso_or_equiv
_atom_site_adp_type
_atom_site_occupancy
_atom_site_symmetry_multiplicity
_atom_site_calc_flag
_atom_site_refinement_flags
Cl1 Cl 0.46554(4) 0.36831(3) 0.4305(3) 0.0740(3) Uani 1 1 d .
C1 C 0.39170(13) 0.41761(10) 0.3163(7) 0.0468(6) Uani 1 1 d .
C2 C 0.31555(12) 0.40681(9) 0.4091(7) 0.0409(6) Uani 1 1 d .
H2A H 0.3032 0.3734 0.5353 0.049 Uiso 1 1 calc R
C3 C 0.41182(14) 0.46756(11) 0.1371(7) 0.0507(7) Uani 1 1 d .
H3A H 0.4642 0.4748 0.0796 0.061 Uiso 1 1 calc R
C4 C 0.35407(14) 0.50630(11) 0.0448(7) 0.0516(7) Uani 1 1 d .
H4A H 0.3672 0.5402 -0.0748 0.062 Uiso 1 1 calc R
C5 C 0.27645(14) 0.49524(10) 0.1285(7) 0.0443(6) Uani 1 1 d .
C6 C 0.25651(12) 0.44555(10) 0.3152(6) 0.0388(6) Uani 1 1 d .
C7 C 0.17300(12) 0.43456(10) 0.4227(8) 0.0453(6) Uani 1 1 d .
C8 C 0.69786(17) 0.23295(13) 1.1546(9) 0.0693(9) Uani 1 1 d .
H8A H 0.6884 0.1944 1.2187 0.083 Uiso 1 1 calc R
C9 C 0.77447(15) 0.24863(11) 1.0837(8) 0.0565(8) Uani 1 1 d .
H9A H 0.8148 0.2212 1.0991 0.068 Uiso 1 1 calc R
C10 C 0.79100(12) 0.30559(10) 0.9893(6) 0.0393(6) Uani 1 1 d .
C11 C 0.72780(12) 0.34287(11) 0.9671(9) 0.0541(7) Uani 1 1 d .
H11A H 0.7353 0.3816 0.9025 0.065 Uiso 1 1 calc R
C12 C 0.65292(15) 0.32240(13) 1.0415(9) 0.0685(9) Uani 1 1 d .
H12A H 0.6109 0.3484 1.0219 0.082 Uiso 1 1 calc R
C13 C 0.87178(11) 0.32522(9) 0.9119(7) 0.0362(5) Uani 1 1 d .
C14 C 0.92659(14) 0.28805(10) 0.7622(7) 0.0460(6) Uani 1 1 d .
H14A H 0.9128 0.2496 0.7115 0.055 Uiso 1 1 calc R
C15 C 1.00088(15) 0.30785(11) 0.6890(7) 0.0497(7) Uani 1 1 d .
H15A H 1.0373 0.2826 0.5885 0.060 Uiso 1 1 calc R
C16 C 0.89577(12) 0.38199(9) 0.9827(7) 0.0409(6) Uani 1 1 d .
H16A H 0.8607 0.4083 1.0829 0.049 Uiso 1 1 calc R
C17 C 0.97076(13) 0.39907(10) 0.9050(8) 0.0476(6) Uani 1 1 d .
H17A H 0.9865 0.4371 0.9551 0.057 Uiso 1 1 calc R
N1 N 0.63729(13) 0.26836(11) 1.1385(8) 0.0697(7) Uani 1 1 d .
N2 N 1.02184(11) 0.36248(9) 0.7590(6) 0.0494(6) Uani 1 1 d .
H2B H 1.0687 0.3743 0.7096 0.059 Uiso 1 1 calc R
O1 O 0.16134(9) 0.38916(7) 0.6059(5) 0.0533(5) Uani 1 1 d .
O2 O 0.12052(9) 0.46892(7) 0.3300(5) 0.0576(5) Uani 1 1 d .
O3 O 0.22033(12) 0.53327(7) 0.0234(6) 0.0606(6) Uani 1 1 d D
H3B H 0.1779(10) 0.5182(11) 0.090(8) 0.070(10) Uiso 1 1 d D

loop_
_atom_site_aniso_label
_atom_site_aniso_U_11
_atom_site_aniso_U_22
_atom_site_aniso_U_33
_atom_site_aniso_U_23
_atom_site_aniso_U_13
_atom_site_aniso_U_12
Cl1 0.0388(3) 0.0977(5) 0.0854(5) 0.0147(5) 0.0063(4) 0.0163(3)
C1 0.0346(12) 0.0589(15) 0.0469(16) -0.0011(13) 0.0006(11) 0.0018(11)
C2 0.0325(11) 0.0446(12) 0.0457(15) -0.0021(13) 0.0018(12) -0.0035(9)
C3 0.0363(13) 0.0674(17) 0.0483(16) -0.0055(14) 0.0060(13) -0.0159(12)
C4 0.0533(16) 0.0533(15) 0.0484(17) 0.0001(13) 0.0034(13) -0.0202(13)
C5 0.0488(15) 0.0424(14) 0.0417(15) -0.0055(13) -0.0019(12) -0.0037(11)
C6 0.0334(12) 0.0409(13) 0.0420(14) -0.0070(11) 0.0017(10) -0.0049(10)
C7 0.0344(12) 0.0468(14) 0.0547(16) -0.0138(15) 0.0015(14) -0.0017(11)
C8 0.0642(19) 0.0632(19) 0.080(2) 0.0145(17) 0.0024(19) -0.0267(16)
C9 0.0512(16) 0.0479(15) 0.070(2) 0.0067(15) 0.0056(14) -0.0073(12)
C10 0.0345(12) 0.0470(13) 0.0365(14) 0.0000(12) 0.0054(11) -0.0060(10)
C11 0.0371(13) 0.0551(15) 0.0701(19) 0.0065(16) 0.0127(15) -0.0025(11)
C12 0.0405(15) 0.077(2) 0.088(3) 0.000(2) 0.0103(15) -0.0048(14)
C13 0.0303(11) 0.0430(12) 0.0354(12) 0.0059(11) 0.0028(11) 0.0008(9)
C14 0.0419(13) 0.0426(13) 0.0534(15) -0.0021(13) 0.0046(12) 0.0017(11)
C15 0.0374(13) 0.0540(16) 0.0579(19) -0.0012(14) 0.0072(12) 0.0095(12)
C16 0.0337(11) 0.0397(12) 0.0494(16) 0.0018(13) 0.0038(11) 0.0004(10)
C17 0.0345(12) 0.0466(13) 0.0618(17) 0.0026(14) -0.0007(13) -0.0025(10)
N1 0.0459(13) 0.0847(18) 0.0784(18) 0.0053(15) 0.0073(14) -0.0206(13)
N2 0.0266(10) 0.0638(14) 0.0578(13) 0.0081(12) 0.0034(10) -0.0022(9)
O1 0.0327(9) 0.0546(10) 0.0725(14) 0.0071(11) 0.0088(9) -0.0010(7)
O2 0.0379(9) 0.0586(11) 0.0761(15) -0.0030(10) -0.0021(9) 0.0088(8)
O3 0.0613(13) 0.0497(11) 0.0709(15) 0.0058(11) -0.0035(11) 0.0037(10)

loop_
_atom_type_symbol
_atom_type_description
_atom_type_scat_dispersion_real
_atom_type_scat_dispersion_imag
_atom_type_scat_source
C C 0.0033 0.0016 'International Tables Vol C Tables 4.2.6.8 and 6.1.1.4'
H H 0.0000 0.0000 'International Tables Vol C Tables 4.2.6.8 and 6.1.1.4'
N N 0.0061 0.0033 'International Tables Vol C Tables 4.2.6.8 and 6.1.1.4'
O O 0.0106 0.0060 'International Tables Vol C Tables 4.2.6.8 and 6.1.1.4'
Cl Cl 0.1484 0.1585 'International Tables Vol C Tables 4.2.6.8 and 6.1.1.4'

loop_
_geom_angle_atom_site_label_1
_geom_angle_atom_site_label_2
_geom_angle_atom_site_label_3
_geom_angle
C2 C1 C3 121.1(2)
C2 C1 Cl1 119.74(19)
C3 C1 Cl1 119.13(18)
C1 C2 C6 119.9(2)
C1 C2 H2A 120.0
C6 C2 H2A 120.0
C4 C3 C1 119.4(2)
C4 C3 H3A 120.3
C1 C3 H3A 120.3
C3 C4 C5 120.2(2)
C3 C4 H4A 119.9
C5 C4 H4A 119.9
O3 C5 C4 118.9(2)
O3 C5 C6 120.8(2)
C4 C5 C6 120.3(2)
C2 C6 C5 119.0(2)
C2 C6 C7 120.2(2)
C5 C6 C7 120.8(2)
O2 C7 O1 124.6(2)
O2 C7 C6 119.4(2)
O1 C7 C6 116.0(2)
N1 C8 C9 124.7(3)
N1 C8 H8A 117.7
C9 C8 H8A 117.7
C8 C9 C10 119.4(2)
C8 C9 H9A 120.3
C10 C9 H9A 120.3
C11 C10 C9 116.4(2)
C11 C10 C13 121.6(2)
C9 C10 C13 122.0(2)
C10 C11 C12 119.5(2)
C10 C11 H11A 120.3
C12 C11 H11A 120.3
N1 C12 C11 124.1(3)
N1 C12 H12A 117.9
C11 C12 H12A 117.9
C14 C13 C16 117.42(19)
C14 C13 C10 121.4(2)
C16 C13 C10 121.2(2)
C15 C14 C13 120.0(2)
C15 C14 H14A 120.0
C13 C14 H14A 120.0
N2 C15 C14 121.1(2)
N2 C15 H15A 119.5
C14 C15 H15A 119.5
C17 C16 C13 119.9(2)
C17 C16 H16A 120.1
C13 C16 H16A 120.1
N2 C17 C16 121.3(2)
N2 C17 H17A 119.4
C16 C17 H17A 119.4
C8 N1 C12 115.9(2)
C15 N2 C17 120.4(2)
C15 N2 H2B 119.8
C17 N2 H2B 119.8
C5 O3 H3B 104(2)

loop_
_geom_bond_atom_site_label_1
_geom_bond_atom_site_label_2
_geom_bond_distance
Cl1 C1 1.741(2)
C1 C2 1.361(3)
C1 C3 1.379(3)
C2 C6 1.385(3)
C2 H2A 0.9300
C3 C4 1.368(3)
C3 H3A 0.9300
C4 C5 1.377(3)
C4 H4A 0.9300
C5 O3 1.351(3)
C5 C6 1.389(3)
C6 C7 1.496(3)
C7 O2 1.240(3)
C7 O1 1.273(3)
C8 N1 1.309(4)
C8 C9 1.374(4)
C8 H8A 0.9300
C9 C10 1.382(3)
C9 H9A 0.9300
C10 C11 1.371(3)
C10 C13 1.471(3)
C11 C12 1.382(3)
C11 H11A 0.9300
C12 N1 1.319(3)
C12 H12A 0.9300
C13 C14 1.386(3)
C13 C16 1.388(3)
C14 C15 1.367(3)
C14 H14A 0.9300
C15 N2 1.327(3)
C15 H15A 0.9300
C16 C17 1.363(3)
C16 H16A 0.9300
C17 N2 1.330(3)
C17 H17A 0.9300
N2 H2B 0.8600
O3 H3B 0.837(10)

loop_
_geom_hbond_atom_site_label_D
_geom_hbond_atom_site_label_H
_geom_hbond_atom_site_label_A
_geom_hbond_distance_DH
_geom_hbond_distance_HA
_geom_hbond_distance_DA
_geom_hbond_angle_DHA
_geom_hbond_site_symmetry_A
N2 H2B O1 0.86 1.65 2.511(2) 173.5 1_655
O3 H3B O2 0.837(10) 1.755(16) 2.536(3) 154(3) .
